data_4327808
loop_
_publ_author_name
'Luis G. Alves'
'Ana M. Martins'

_publ_contact_author_address
;Centro de Qu\'imica Estrutural
Instituto Superior T\'ecnico
Av. Rovisco Pais 1
1049-001 Lisboa
Portugal
;
_publ_contact_author_email ana.martins@ist.utl.pt
_publ_contact_author_name 'Ana M. Martins'
_publ_contact_author_phone '+351 218419172'
_publ_section_title
;
 Cyclam Functionalization through Isocyanate Insertion in Zr-N Bonds
;
_journal_name_full 'Inorganic Chemistry'
_journal_page_first 10
_journal_page_last 12
_journal_paper_doi 10.1021/ic201750y
_journal_volume 51
_journal_year 2012
_chemical_formula_moiety 'C30 H48 N4 O2 Zr'
_chemical_formula_sum 'C30 H48 N4 O2 Zr'
_chemical_formula_weight 587.94
_chemical_name_systematic
;
 ?
;
_space_group_IT_number 2
_symmetry_cell_setting triclinic
_symmetry_space_group_name_Hall '-P 1'
_symmetry_space_group_name_H-M 'P -1'
_atom_sites_solution_hydrogens geom
_atom_sites_solution_primary direct
_atom_sites_solution_secondary difmap
_audit_creation_method SHELXL-97
_cell_angle_alpha 95.37(3)
_cell_angle_beta 99.61(2)
_cell_angle_gamma 108.22(2)
_cell_formula_units_Z 2
_cell_length_a 8.895(4)
_cell_length_b 9.066(4)
_cell_length_c 19.779(8)
_cell_measurement_reflns_used 672
_cell_measurement_temperature 150(2)
_cell_measurement_theta_max 25.35
_cell_measurement_theta_min 2.90
_cell_volume 1475.6(11)
_computing_cell_refinement 'Bruker SMART'
_computing_data_collection 'Bruker SMART'
_computing_data_reduction 'Bruker SAINT'
_computing_molecular_graphics 'Bruker SHELXTL'
_computing_publication_material 'Bruker SHELXTL'
_computing_structure_refinement 'SHELXL-97 (Sheldrick, 2008)'
_computing_structure_solution 'SHELXS-97 (Sheldrick, 2008)'
_diffrn_ambient_temperature 150(2)
_diffrn_measured_fraction_theta_full 0.995
_diffrn_measured_fraction_theta_max 0.995
_diffrn_measurement_device_type 'CCD area detector'
_diffrn_measurement_method 'phi and omega scans'
_diffrn_radiation_monochromator graphite
_diffrn_radiation_source 'fine-focus sealed tube'
_diffrn_radiation_type MoK\a
_diffrn_radiation_wavelength 0.71073
_diffrn_reflns_av_R_equivalents 0.1099
_diffrn_reflns_av_sigmaI/netI 0.1768
_diffrn_reflns_limit_h_max 10
_diffrn_reflns_limit_h_min -10
_diffrn_reflns_limit_k_max 10
_diffrn_reflns_limit_k_min -10
_diffrn_reflns_limit_l_max 20
_diffrn_reflns_limit_l_min -23
_diffrn_reflns_number 12017
_diffrn_reflns_theta_full 25.35
_diffrn_reflns_theta_max 25.35
_diffrn_reflns_theta_min 2.90
_exptl_absorpt_coefficient_mu 0.405
_exptl_absorpt_correction_T_max 0.9800
_exptl_absorpt_correction_T_min 0.9606
_exptl_absorpt_correction_type multi-scan
_exptl_absorpt_process_details SADABS
_exptl_crystal_colour colourless
_exptl_crystal_density_diffrn 1.323
_exptl_crystal_description plate
_exptl_crystal_F_000 624
_exptl_crystal_size_max 0.10
_exptl_crystal_size_mid 0.10
_exptl_crystal_size_min 0.05
_refine_diff_density_max 0.432
_refine_diff_density_min -0.532
_refine_diff_density_rms 0.101
_refine_ls_extinction_method none
_refine_ls_goodness_of_fit_ref 0.922
_refine_ls_hydrogen_treatment constr
_refine_ls_matrix_type full
_refine_ls_number_parameters 338
_refine_ls_number_reflns 5386
_refine_ls_number_restraints 0
_refine_ls_restrained_S_all 0.922
_refine_ls_R_factor_all 0.1303
_refine_ls_R_factor_gt 0.0633
_refine_ls_shift/su_max 0.001
_refine_ls_shift/su_mean 0.000
_refine_ls_structure_factor_coef Fsqd
_refine_ls_weighting_details 'calc w=1/[\s^2^(Fo^2^)+(0.0106P)^2^+0.0000P] where P=(Fo^2^+2Fc^2^)/3'
_refine_ls_weighting_scheme calc
_refine_ls_wR_factor_gt 0.0959
_refine_ls_wR_factor_ref 0.1112
_reflns_number_gt 3157
_reflns_number_total 5386
_reflns_threshold_expression >2\s(I)
_cod_data_source_file ic201750y_si_001_2.cif
_cod_data_source_block 2a
_cod_database_code 4327808

loop_
_symmetry_equiv_pos_as_xyz
'x, y, z'
'-x, -y, -z'

loop_
_atom_site_label
_atom_site_type_symbol
_atom_site_fract_x
_atom_site_fract_y
_atom_site_fract_z
_atom_site_U_iso_or_equiv
_atom_site_adp_type
_atom_site_occupancy
_atom_site_symmetry_multiplicity
_atom_site_calc_flag
_atom_site_refinement_flags
Zr1 Zr 0.23211(7) 0.37571(6) 0.74703(3) 0.02306(16) Uani 1 1 d .
N3 N 0.1792(5) 0.2644(4) 0.85367(19) 0.0256(10) Uani 1 1 d .
N1 N 0.2428(5) 0.2411(4) 0.6339(2) 0.0265(11) Uani 1 1 d .
O1 O 0.1799(4) 0.5146(4) 0.68037(16) 0.0319(9) Uani 1 1 d .
O2 O 0.3398(4) 0.5613(4) 0.82270(16) 0.0312(9) Uani 1 1 d .
C19 C 0.0361(6) 0.3063(5) 0.9522(3) 0.0270(13) Uani 1 1 d .
C13 C 0.3360(6) 0.3254(6) 0.4778(3) 0.0316(14) Uani 1 1 d .
H13 H 0.2575 0.3734 0.4773 0.038 Uiso 1 1 calc R
C20 C -0.1052(7) 0.1870(6) 0.9516(3) 0.0373(15) Uani 1 1 d .
H20 H -0.1688 0.1298 0.9094 0.045 Uiso 1 1 calc R
C10 C 0.0907(6) 0.1914(6) 0.5801(2) 0.0291(13) Uani 1 1 d .
H10A H 0.1055 0.1311 0.5402 0.035 Uiso 1 1 calc R
H10B H 0.0734 0.2850 0.5654 0.035 Uiso 1 1 calc R
C24 C 0.1286(7) 0.3869(6) 1.0172(3) 0.0333(14) Uani 1 1 d .
H24 H 0.2257 0.4670 1.0194 0.040 Uiso 1 1 calc R
N4 N 0.0007(5) 0.2111(4) 0.72682(19) 0.0237(10) Uani 1 1 d .
C11 C 0.3726(6) 0.3547(5) 0.6080(2) 0.0257(13) Uani 1 1 d .
H11A H 0.4708 0.3863 0.6437 0.031 Uiso 1 1 calc R
H11B H 0.3426 0.4476 0.6027 0.031 Uiso 1 1 calc R
C4 C 0.4493(7) 0.2131(6) 0.8796(3) 0.0389(15) Uani 1 1 d .
H4A H 0.5318 0.2161 0.9190 0.047 Uiso 1 1 calc R
H4B H 0.3966 0.1042 0.8581 0.047 Uiso 1 1 calc R
C5 C 0.3246(6) 0.2743(6) 0.9056(2) 0.0327(14) Uani 1 1 d .
H5A H 0.2887 0.2166 0.9421 0.039 Uiso 1 1 calc R
H5B H 0.3783 0.3836 0.9264 0.039 Uiso 1 1 calc R
N2 N 0.4193(5) 0.2798(5) 0.7601(2) 0.0305(11) Uani 1 1 d .
C18 C 0.0865(6) 0.3526(5) 0.8869(2) 0.0290(14) Uani 1 1 d .
H18A H 0.1519 0.4631 0.8965 0.035 Uiso 1 1 calc R
H18B H -0.0102 0.3424 0.8531 0.035 Uiso 1 1 calc R
C12 C 0.4123(6) 0.3005(5) 0.5401(2) 0.0257(13) Uani 1 1 d .
C17 C 0.5290(7) 0.2301(6) 0.5384(3) 0.0425(16) Uani 1 1 d .
H17 H 0.5828 0.2128 0.5798 0.051 Uiso 1 1 calc R
C7 C -0.0586(6) 0.0927(5) 0.7685(2) 0.0320(14) Uani 1 1 d .
H7A H -0.0994 -0.0104 0.7402 0.038 Uiso 1 1 calc R
H7B H -0.1464 0.1106 0.7873 0.038 Uiso 1 1 calc R
C23 C 0.0806(7) 0.3516(6) 1.0771(3) 0.0319(14) Uani 1 1 d .
H23 H 0.1440 0.4083 1.1195 0.038 Uiso 1 1 calc R
C25 C 0.1326(7) 0.6399(6) 0.6717(3) 0.0361(15) Uani 1 1 d .
H25 H 0.2281 0.7347 0.6867 0.043 Uiso 1 1 calc R
C22 C -0.0608(7) 0.2328(6) 1.0755(3) 0.0398(15) Uani 1 1 d .
H22 H -0.0931 0.2082 1.1166 0.048 Uiso 1 1 calc R
C9 C -0.0611(6) 0.0944(6) 0.6018(2) 0.0321(14) Uani 1 1 d .
H9A H -0.0438 0.0020 0.6179 0.038 Uiso 1 1 calc R
H9B H -0.1495 0.0589 0.5615 0.038 Uiso 1 1 calc R
C2 C 0.4338(6) 0.1563(6) 0.7117(2) 0.0332(14) Uani 1 1 d .
H2A H 0.4377 0.0676 0.7349 0.040 Uiso 1 1 calc R
H2B H 0.5327 0.1951 0.6946 0.040 Uiso 1 1 calc R
C8 C -0.1104(6) 0.1834(6) 0.6591(2) 0.0326(14) Uani 1 1 d .
H8A H -0.1120 0.2837 0.6462 0.039 Uiso 1 1 calc R
H8B H -0.2190 0.1236 0.6632 0.039 Uiso 1 1 calc R
C14 C 0.3745(7) 0.2799(6) 0.4158(3) 0.0386(15) Uani 1 1 d .
H14 H 0.3233 0.2992 0.3743 0.046 Uiso 1 1 calc R
C28 C 0.4264(7) 0.7199(6) 0.8331(3) 0.0399(16) Uani 1 1 d .
H28 H 0.3508 0.7756 0.8191 0.048 Uiso 1 1 calc R
C1 C 0.2885(6) 0.1056(5) 0.6518(2) 0.0310(14) Uani 1 1 d .
H1A H 0.3143 0.0559 0.6117 0.037 Uiso 1 1 calc R
H1B H 0.1982 0.0292 0.6645 0.037 Uiso 1 1 calc R
C3 C 0.5299(7) 0.3052(6) 0.8279(3) 0.0377(15) Uani 1 1 d .
H3A H 0.5697 0.4163 0.8467 0.045 Uiso 1 1 calc R
H3B H 0.6221 0.2744 0.8212 0.045 Uiso 1 1 calc R
C6 C 0.0781(6) 0.1000(5) 0.8268(2) 0.0327(14) Uani 1 1 d .
H6A H 0.0342 0.0505 0.8639 0.039 Uiso 1 1 calc R
H6B H 0.1439 0.0430 0.8100 0.039 Uiso 1 1 calc R
C15 C 0.4875(7) 0.2068(6) 0.4158(3) 0.0455(17) Uani 1 1 d .
H15 H 0.5097 0.1718 0.3741 0.055 Uiso 1 1 calc R
C27 C 0.0092(8) 0.6500(7) 0.7164(3) 0.061(2) Uani 1 1 d .
H27A H -0.0867 0.5593 0.7018 0.092 Uiso 1 1 calc R
H27B H -0.0180 0.7433 0.7109 0.092 Uiso 1 1 calc R
H27C H 0.0552 0.6537 0.7642 0.092 Uiso 1 1 calc R
C21 C -0.1550(7) 0.1500(6) 1.0125(3) 0.0433(16) Uani 1 1 d .
H21 H -0.2515 0.0696 1.0109 0.052 Uiso 1 1 calc R
C16 C 0.5675(8) 0.1851(7) 0.4769(3) 0.0536(18) Uani 1 1 d .
H16 H 0.6481 0.1399 0.4772 0.064 Uiso 1 1 calc R
C26 C 0.0624(8) 0.6365(7) 0.5957(3) 0.059(2) Uani 1 1 d .
H26A H 0.1386 0.6259 0.5681 0.089 Uiso 1 1 calc R
H26B H 0.0406 0.7324 0.5902 0.089 Uiso 1 1 calc R
H26C H -0.0363 0.5490 0.5809 0.089 Uiso 1 1 calc R
C29 C 0.5013(8) 0.7771(6) 0.9096(3) 0.063(2) Uani 1 1 d .
H29A H 0.4179 0.7532 0.9361 0.094 Uiso 1 1 calc R
H29B H 0.5558 0.8887 0.9168 0.094 Uiso 1 1 calc R
H29C H 0.5776 0.7256 0.9243 0.094 Uiso 1 1 calc R
C30 C 0.5537(8) 0.7566(7) 0.7893(3) 0.066(2) Uani 1 1 d .
H30A H 0.6331 0.7085 0.8041 0.100 Uiso 1 1 calc R
H30B H 0.6052 0.8684 0.7946 0.100 Uiso 1 1 calc R
H30C H 0.5036 0.7162 0.7414 0.100 Uiso 1 1 calc R

loop_
_atom_site_aniso_label
_atom_site_aniso_U_11
_atom_site_aniso_U_22
_atom_site_aniso_U_33
_atom_site_aniso_U_23
_atom_site_aniso_U_13
_atom_site_aniso_U_12
Zr1 0.0229(3) 0.0234(3) 0.0218(3) 0.0012(2) 0.0036(2) 0.0072(2)
N3 0.027(3) 0.024(2) 0.028(2) 0.0010(19) 0.005(2) 0.013(2)
N1 0.023(3) 0.028(2) 0.024(2) -0.0016(19) 0.002(2) 0.006(2)
O1 0.033(2) 0.038(2) 0.024(2) 0.0032(17) 0.0035(17) 0.0135(19)
O2 0.037(2) 0.0247(19) 0.025(2) 0.0031(16) 0.0026(17) 0.0034(18)
C19 0.026(3) 0.026(3) 0.029(3) 0.007(2) 0.005(3) 0.009(3)
C13 0.031(4) 0.031(3) 0.035(3) 0.016(3) 0.012(3) 0.007(3)
C20 0.038(4) 0.039(3) 0.028(3) 0.000(3) 0.008(3) 0.005(3)
C10 0.031(3) 0.032(3) 0.022(3) -0.003(2) 0.008(2) 0.007(3)
C24 0.033(4) 0.035(3) 0.036(4) 0.009(3) 0.010(3) 0.014(3)
N4 0.026(3) 0.027(2) 0.020(2) 0.0051(19) 0.0053(19) 0.012(2)
C11 0.019(3) 0.027(3) 0.028(3) -0.002(2) 0.003(2) 0.007(2)
C4 0.033(4) 0.053(4) 0.037(3) 0.013(3) 0.005(3) 0.024(3)
C5 0.029(3) 0.048(3) 0.025(3) 0.016(3) 0.003(3) 0.017(3)
N2 0.032(3) 0.035(3) 0.029(3) 0.005(2) 0.007(2) 0.017(2)
C18 0.036(4) 0.023(3) 0.029(3) 0.004(2) 0.007(3) 0.012(3)
C12 0.027(3) 0.018(3) 0.028(3) 0.003(2) 0.009(2) -0.001(2)
C17 0.050(4) 0.062(4) 0.032(3) 0.022(3) 0.016(3) 0.033(4)
C7 0.034(4) 0.027(3) 0.031(3) -0.002(2) 0.007(3) 0.007(3)
C23 0.035(4) 0.036(3) 0.026(3) -0.001(3) 0.001(3) 0.017(3)
C25 0.036(4) 0.032(3) 0.031(3) -0.002(3) 0.001(3) 0.002(3)
C22 0.059(5) 0.040(3) 0.026(3) 0.013(3) 0.015(3) 0.018(3)
C9 0.033(4) 0.033(3) 0.025(3) -0.008(2) 0.005(3) 0.008(3)
C2 0.042(4) 0.032(3) 0.035(3) 0.013(3) 0.017(3) 0.019(3)
C8 0.025(3) 0.031(3) 0.034(3) 0.000(2) 0.005(3) 0.000(3)
C14 0.037(4) 0.042(4) 0.028(3) 0.014(3) 0.005(3) -0.001(3)
C28 0.043(4) 0.037(3) 0.030(3) 0.002(3) -0.005(3) 0.006(3)
C1 0.042(4) 0.026(3) 0.028(3) 0.009(2) 0.013(3) 0.010(3)
C3 0.035(4) 0.052(4) 0.035(3) 0.011(3) 0.005(3) 0.025(3)
C6 0.043(4) 0.029(3) 0.030(3) 0.009(2) 0.013(3) 0.014(3)
C15 0.053(5) 0.038(4) 0.040(4) 0.004(3) 0.022(3) 0.003(3)
C27 0.067(5) 0.066(5) 0.055(4) -0.001(4) 0.003(4) 0.036(4)
C21 0.042(4) 0.040(3) 0.046(4) 0.005(3) 0.021(3) 0.006(3)
C16 0.069(5) 0.073(5) 0.048(4) 0.025(4) 0.034(4) 0.048(4)
C26 0.070(5) 0.049(4) 0.053(4) 0.008(3) -0.015(4) 0.027(4)
C29 0.069(5) 0.046(4) 0.052(4) -0.011(3) -0.010(4) 0.008(4)
C30 0.050(5) 0.063(4) 0.066(5) 0.030(4) 0.005(4) -0.010(4)

loop_
_atom_type_symbol
_atom_type_description
_atom_type_scat_dispersion_real
_atom_type_scat_dispersion_imag
_atom_type_scat_source
C C 0.0033 0.0016 'International Tables Vol C Tables 4.2.6.8 and 6.1.1.4'
H H 0.0000 0.0000 'International Tables Vol C Tables 4.2.6.8 and 6.1.1.4'
N N 0.0061 0.0033 'International Tables Vol C Tables 4.2.6.8 and 6.1.1.4'
O O 0.0106 0.0060 'International Tables Vol C Tables 4.2.6.8 and 6.1.1.4'
Zr Zr -2.9673 0.5597 'International Tables Vol C Tables 4.2.6.8 and 6.1.1.4'

loop_
_geom_angle_atom_site_label_1
_geom_angle_atom_site_label_2
_geom_angle_atom_site_label_3
_geom_angle
O1 Zr1 O2 91.06(13)
O1 Zr1 N4 95.84(15)
O2 Zr1 N4 130.37(15)
O1 Zr1 N2 130.75(16)
O2 Zr1 N2 96.46(15)
N4 Zr1 N2 114.56(15)
O1 Zr1 N3 145.98(14)
O2 Zr1 N3 76.65(13)
N4 Zr1 N3 70.54(14)
N2 Zr1 N3 82.62(15)
O1 Zr1 N1 77.01(14)
O2 Zr1 N1 146.31(14)
N4 Zr1 N1 82.64(14)
N2 Zr1 N1 70.11(14)
N3 Zr1 N1 129.05(13)
C6 N3 C5 111.4(4)
C6 N3 C18 111.3(4)
C5 N3 C18 108.4(4)
C6 N3 Zr1 103.0(3)
C5 N3 Zr1 115.7(3)
C18 N3 Zr1 106.8(3)
C1 N1 C11 111.3(4)
C1 N1 C10 111.3(4)
C11 N1 C10 108.8(4)
C1 N1 Zr1 103.8(3)
C11 N1 Zr1 105.8(3)
C10 N1 Zr1 115.6(3)
C25 O1 Zr1 146.2(3)
C28 O2 Zr1 141.6(3)
C20 C19 C24 116.9(5)
C20 C19 C18 122.0(4)
C24 C19 C18 121.1(5)
C12 C13 C14 121.0(5)
C12 C13 H13 119.5
C14 C13 H13 119.5
C19 C20 C21 121.5(5)
C19 C20 H20 119.2
C21 C20 H20 119.2
N1 C10 C9 116.1(4)
N1 C10 H10A 108.3
C9 C10 H10A 108.3
N1 C10 H10B 108.3
C9 C10 H10B 108.3
H10A C10 H10B 107.4
C23 C24 C19 121.9(5)
C23 C24 H24 119.0
C19 C24 H24 119.0
C7 N4 C8 111.7(4)
C7 N4 Zr1 125.7(3)
C8 N4 Zr1 121.4(3)
N1 C11 C12 117.6(4)
N1 C11 H11A 107.9
C12 C11 H11A 107.9
N1 C11 H11B 107.9
C12 C11 H11B 107.9
H11A C11 H11B 107.2
C3 C4 C5 113.8(4)
C3 C4 H4A 108.8
C5 C4 H4A 108.8
C3 C4 H4B 108.8
C5 C4 H4B 108.8
H4A C4 H4B 107.7
N3 C5 C4 117.0(4)
N3 C5 H5A 108.0
C4 C5 H5A 108.0
N3 C5 H5B 108.0
C4 C5 H5B 108.0
H5A C5 H5B 107.3
C2 N2 C3 111.5(4)
C2 N2 Zr1 125.4(3)
C3 N2 Zr1 121.6(3)
C19 C18 N3 117.8(4)
C19 C18 H18A 107.9
N3 C18 H18A 107.9
C19 C18 H18B 107.9
N3 C18 H18B 107.9
H18A C18 H18B 107.2
C13 C12 C17 117.5(5)
C13 C12 C11 120.6(5)
C17 C12 C11 121.8(5)
C16 C17 C12 121.6(5)
C16 C17 H17 119.2
C12 C17 H17 119.2
N4 C7 C6 108.9(4)
N4 C7 H7A 109.9
C6 C7 H7A 109.9
N4 C7 H7B 109.9
C6 C7 H7B 109.9
H7A C7 H7B 108.3
C24 C23 C22 120.3(5)
C24 C23 H23 119.9
C22 C23 H23 119.9
O1 C25 C26 111.2(4)
O1 C25 C27 111.4(5)
C26 C25 C27 110.2(5)
O1 C25 H25 108.0
C26 C25 H25 108.0
C27 C25 H25 108.0
C23 C22 C21 119.6(5)
C23 C22 H22 120.2
C21 C22 H22 120.2
C10 C9 C8 113.8(4)
C10 C9 H9A 108.8
C8 C9 H9A 108.8
C10 C9 H9B 108.8
C8 C9 H9B 108.8
H9A C9 H9B 107.7
N2 C2 C1 108.6(4)
N2 C2 H2A 110.0
C1 C2 H2A 110.0
N2 C2 H2B 110.0
C1 C2 H2B 110.0
H2A C2 H2B 108.4
N4 C8 C9 112.3(4)
N4 C8 H8A 109.2
C9 C8 H8A 109.2
N4 C8 H8B 109.2
C9 C8 H8B 109.2
H8A C8 H8B 107.9
C15 C14 C13 120.0(5)
C15 C14 H14 120.0
C13 C14 H14 120.0
O2 C28 C30 111.6(5)
O2 C28 C29 109.9(5)
C30 C28 C29 111.2(5)
O2 C28 H28 108.0
C30 C28 H28 108.0
C29 C28 H28 108.0
N1 C1 C2 110.6(4)
N1 C1 H1A 109.5
C2 C1 H1A 109.5
N1 C1 H1B 109.5
C2 C1 H1B 109.5
H1A C1 H1B 108.1
N2 C3 C4 112.6(5)
N2 C3 H3A 109.1
C4 C3 H3A 109.1
N2 C3 H3B 109.1
C4 C3 H3B 109.1
H3A C3 H3B 107.8
N3 C6 C7 110.4(4)
N3 C6 H6A 109.6
C7 C6 H6A 109.6
N3 C6 H6B 109.6
C7 C6 H6B 109.6
H6A C6 H6B 108.1
C16 C15 C14 119.9(6)
C16 C15 H15 120.0
C14 C15 H15 120.0
C25 C27 H27A 109.5
C25 C27 H27B 109.5
H27A C27 H27B 109.5
C25 C27 H27C 109.5
H27A C27 H27C 109.5
H27B C27 H27C 109.5
C22 C21 C20 119.7(5)
C22 C21 H21 120.1
C20 C21 H21 120.1
C15 C16 C17 119.9(6)
C15 C16 H16 120.0
C17 C16 H16 120.0
C25 C26 H26A 109.5
C25 C26 H26B 109.5
H26A C26 H26B 109.5
C25 C26 H26C 109.5
H26A C26 H26C 109.5
H26B C26 H26C 109.5
C28 C29 H29A 109.5
C28 C29 H29B 109.5
H29A C29 H29B 109.5
C28 C29 H29C 109.5
H29A C29 H29C 109.5
H29B C29 H29C 109.5
C28 C30 H30A 109.5
C28 C30 H30B 109.5
H30A C30 H30B 109.5
C28 C30 H30C 109.5
H30A C30 H30C 109.5
H30B C30 H30C 109.5

loop_
_geom_bond_atom_site_label_1
_geom_bond_atom_site_label_2
_geom_bond_distance
Zr1 O1 2.003(4)
Zr1 O2 2.008(3)
Zr1 N4 2.078(4)
Zr1 N2 2.097(4)
Zr1 N3 2.474(4)
Zr1 N1 2.478(4)
N3 C6 1.472(6)
N3 C5 1.484(6)
N3 C18 1.499(6)
N1 C1 1.465(6)
N1 C11 1.486(6)
N1 C10 1.488(6)
O1 C25 1.345(6)
O2 C28 1.379(6)
C19 C20 1.376(7)
C19 C24 1.400(6)
C19 C18 1.492(7)
C13 C12 1.378(7)
C13 C14 1.387(7)
C13 H13 0.9300
C20 C21 1.385(7)
C20 H20 0.9300
C10 C9 1.517(7)
C10 H10A 0.9700
C10 H10B 0.9700
C24 C23 1.358(7)
C24 H24 0.9300
N4 C7 1.437(6)
N4 C8 1.475(6)
C11 C12 1.522(6)
C11 H11A 0.9700
C11 H11B 0.9700
C4 C3 1.512(7)
C4 C5 1.525(7)
C4 H4A 0.9700
C4 H4B 0.9700
C5 H5A 0.9700
C5 H5B 0.9700
N2 C2 1.455(6)
N2 C3 1.477(6)
C18 H18A 0.9700
C18 H18B 0.9700
C12 C17 1.381(7)
C17 C16 1.377(7)
C17 H17 0.9300
C7 C6 1.510(6)
C7 H7A 0.9700
C7 H7B 0.9700
C23 C22 1.369(7)
C23 H23 0.9300
C25 C26 1.522(7)
C25 C27 1.538(8)
C25 H25 0.9800
C22 C21 1.378(7)
C22 H22 0.9300
C9 C8 1.530(6)
C9 H9A 0.9700
C9 H9B 0.9700
C2 C1 1.517(6)
C2 H2A 0.9700
C2 H2B 0.9700
C8 H8A 0.9700
C8 H8B 0.9700
C14 C15 1.367(8)
C14 H14 0.9300
C28 C30 1.512(8)
C28 C29 1.518(7)
C28 H28 0.9800
C1 H1A 0.9700
C1 H1B 0.9700
C3 H3A 0.9700
C3 H3B 0.9700
C6 H6A 0.9700
C6 H6B 0.9700
C15 C16 1.360(7)
C15 H15 0.9300
C27 H27A 0.9600
C27 H27B 0.9600
C27 H27C 0.9600
C21 H21 0.9300
C16 H16 0.9300
C26 H26A 0.9600
C26 H26B 0.9600
C26 H26C 0.9600
C29 H29A 0.9600
C29 H29B 0.9600
C29 H29C 0.9600
C30 H30A 0.9600
C30 H30B 0.9600
C30 H30C 0.9600

loop_
_geom_torsion_atom_site_label_1
_geom_torsion_atom_site_label_2
_geom_torsion_atom_site_label_3
_geom_torsion_atom_site_label_4
_geom_torsion
O1 Zr1 N3 C6 105.5(3)
O2 Zr1 N3 C6 177.0(3)
N4 Zr1 N3 C6 34.8(3)
N2 Zr1 N3 C6 -84.5(3)
N1 Zr1 N3 C6 -27.7(4)
O1 Zr1 N3 C5 -132.6(3)
O2 Zr1 N3 C5 -61.2(3)
N4 Zr1 N3 C5 156.7(4)
N2 Zr1 N3 C5 37.3(3)
N1 Zr1 N3 C5 94.2(3)
O1 Zr1 N3 C18 -11.9(4)
O2 Zr1 N3 C18 59.6(3)
N4 Zr1 N3 C18 -82.6(3)
N2 Zr1 N3 C18 158.1(3)
N1 Zr1 N3 C18 -145.1(3)
O1 Zr1 N1 C1 178.4(3)
O2 Zr1 N1 C1 106.5(3)
N4 Zr1 N1 C1 -83.9(3)
N2 Zr1 N1 C1 35.6(3)
N3 Zr1 N1 C1 -26.4(4)
O1 Zr1 N1 C11 61.1(3)
O2 Zr1 N1 C11 -10.7(4)
N4 Zr1 N1 C11 158.8(3)
N2 Zr1 N1 C11 -81.7(3)
N3 Zr1 N1 C11 -143.7(3)
O1 Zr1 N1 C10 -59.4(3)
O2 Zr1 N1 C10 -131.2(3)
N4 Zr1 N1 C10 38.3(3)
N2 Zr1 N1 C10 157.8(4)
N3 Zr1 N1 C10 95.8(3)
O2 Zr1 O1 C25 -38.6(6)
N4 Zr1 O1 C25 92.2(6)
N2 Zr1 O1 C25 -138.1(6)
N3 Zr1 O1 C25 28.7(7)
N1 Zr1 O1 C25 173.2(6)
O1 Zr1 O2 C28 -31.3(6)
N4 Zr1 O2 C28 -129.9(5)
N2 Zr1 O2 C28 99.9(6)
N3 Zr1 O2 C28 -179.3(6)
N1 Zr1 O2 C28 36.5(7)
C24 C19 C20 C21 1.0(8)
C18 C19 C20 C21 -176.8(5)
C1 N1 C10 C9 65.9(6)
C11 N1 C10 C9 -171.1(4)
Zr1 N1 C10 C9 -52.3(5)
C20 C19 C24 C23 -1.2(8)
C18 C19 C24 C23 176.7(5)
O1 Zr1 N4 C7 -165.6(4)
O2 Zr1 N4 C7 -69.3(4)
N2 Zr1 N4 C7 54.2(4)
N3 Zr1 N4 C7 -17.7(4)
N1 Zr1 N4 C7 118.3(4)
O1 Zr1 N4 C8 27.4(4)
O2 Zr1 N4 C8 123.8(3)
N2 Zr1 N4 C8 -112.8(4)
N3 Zr1 N4 C8 175.4(4)
N1 Zr1 N4 C8 -48.6(3)
C1 N1 C11 C12 65.0(5)
C10 N1 C11 C12 -58.0(5)
Zr1 N1 C11 C12 177.2(3)
C6 N3 C5 C4 66.0(6)
C18 N3 C5 C4 -171.2(4)
Zr1 N3 C5 C4 -51.3(5)
C3 C4 C5 N3 64.4(6)
O1 Zr1 N2 C2 -70.2(4)
O2 Zr1 N2 C2 -167.2(4)
N4 Zr1 N2 C2 52.6(4)
N3 Zr1 N2 C2 117.2(4)
N1 Zr1 N2 C2 -19.0(4)
O1 Zr1 N2 C3 124.8(4)
O2 Zr1 N2 C3 27.8(4)
N4 Zr1 N2 C3 -112.5(4)
N3 Zr1 N2 C3 -47.8(4)
N1 Zr1 N2 C3 175.9(4)
C20 C19 C18 N3 -86.0(6)
C24 C19 C18 N3 96.3(6)
C6 N3 C18 C19 67.2(5)
C5 N3 C18 C19 -55.7(6)
Zr1 N3 C18 C19 178.9(3)
C14 C13 C12 C17 0.6(8)
C14 C13 C12 C11 178.3(4)
N1 C11 C12 C13 91.5(6)
N1 C11 C12 C17 -90.8(6)
C13 C12 C17 C16 -0.5(8)
C11 C12 C17 C16 -178.2(5)
C8 N4 C7 C6 164.2(4)
Zr1 N4 C7 C6 -3.8(6)
C19 C24 C23 C22 0.9(8)
Zr1 O1 C25 C26 -159.2(4)
Zr1 O1 C25 C27 -35.9(8)
C24 C23 C22 C21 -0.5(8)
N1 C10 C9 C8 65.0(6)
C3 N2 C2 C1 164.5(4)
Zr1 N2 C2 C1 -1.8(6)
C7 N4 C8 C9 -95.7(5)
Zr1 N4 C8 C9 72.9(5)
C10 C9 C8 N4 -71.2(6)
C12 C13 C14 C15 1.1(8)
Zr1 O2 C28 C30 -43.4(8)
Zr1 O2 C28 C29 -167.3(4)
C11 N1 C1 C2 64.2(5)
C10 N1 C1 C2 -174.2(4)
Zr1 N1 C1 C2 -49.2(5)
N2 C2 C1 N1 37.3(6)
C2 N2 C3 C4 -94.5(5)
Zr1 N2 C3 C4 72.5(5)
C5 C4 C3 N2 -70.6(6)
C5 N3 C6 C7 -173.7(4)
C18 N3 C6 C7 65.2(5)
Zr1 N3 C6 C7 -49.0(5)
N4 C7 C6 N3 38.6(6)
C13 C14 C15 C16 -3.0(9)
C23 C22 C21 C20 0.4(9)
C19 C20 C21 C22 -0.7(9)
C14 C15 C16 C17 3.1(9)
C12 C17 C16 C15 -1.3(10)
